data_4082498
loop_
_publ_author_name
'Lister, Julia M.'
'Carreira, Monica'
'Haddow, Mairi F.'
'Hamilton, Alex'
'McMullin, Claire L.'
'Orpen, A. Guy'
'Pringle, Paul G.'
'Stennett, Tom E.'

_publ_section_title
;
 Unexpectedly High Barriers to M--P Rotation in Tertiary Phobane
 Complexes: PhobPR Behavior That Is Commensurate withtBu2PR
;
_journal_issue 3
_journal_name_full Organometallics
_journal_page_first 702
_journal_paper_doi 10.1021/om400980e
_journal_volume 33
_journal_year 2014
_chemical_formula_moiety 'C24 H46 Cl2 P2 Pd'
_chemical_formula_sum 'C24 H46 Cl2 P2 Pd'
_chemical_formula_weight 573.85
_chemical_name_systematic
; 
 ? 
;
_space_group_IT_number 2
_symmetry_cell_setting triclinic
_symmetry_space_group_name_Hall '-P 1'
_symmetry_space_group_name_H-M 'P -1'
_atom_sites_solution_hydrogens geom
_atom_sites_solution_primary direct
_atom_sites_solution_secondary difmap
_audit_creation_method SHELXL-97
_cell_angle_alpha 97.289(3)
_cell_angle_beta 103.064(3)
_cell_angle_gamma 96.625(3)
_cell_formula_units_Z 1
_cell_length_a 7.7650(3)
_cell_length_b 7.8175(4)
_cell_length_c 11.0564(5)
_cell_measurement_reflns_used 6756
_cell_measurement_temperature 100(2)
_cell_measurement_theta_max 27.48
_cell_measurement_theta_min 1.91
_cell_volume 641.25(5)
_computing_cell_refinement 'Apex II (Bruker, 2008)'
_computing_data_collection 'Apex II (Bruker, 2008)'
_computing_data_reduction 'SAINT V7.68A (Bruker, 2010)'
_computing_structure_refinement 'SHELXL-97 (Sheldrick, 2008)'
_computing_structure_solution 'SHELXS-97 (Sheldrick, 2008)'
_diffrn_ambient_temperature 100(2)
_diffrn_measured_fraction_theta_full 0.988
_diffrn_measured_fraction_theta_max 0.988
_diffrn_measurement_device_type 'Bruker Apex II kappa CCD area detector'
_diffrn_measurement_method 'phi and omega scans'
_diffrn_radiation_monochromator graphite
_diffrn_radiation_source 'fine-focus sealed tube'
_diffrn_radiation_type MoK\a
_diffrn_radiation_wavelength 0.71073
_diffrn_reflns_av_R_equivalents 0.0252
_diffrn_reflns_av_sigmaI/netI 0.0346
_diffrn_reflns_limit_h_max 10
_diffrn_reflns_limit_h_min -9
_diffrn_reflns_limit_k_max 10
_diffrn_reflns_limit_k_min -10
_diffrn_reflns_limit_l_max 14
_diffrn_reflns_limit_l_min -14
_diffrn_reflns_number 6756
_diffrn_reflns_theta_full 27.48
_diffrn_reflns_theta_max 27.48
_diffrn_reflns_theta_min 1.91
_exptl_absorpt_coefficient_mu 1.067
_exptl_absorpt_correction_T_max 0.7456
_exptl_absorpt_correction_T_min 0.5935
_exptl_absorpt_correction_type multi-scan
_exptl_absorpt_process_details SADABS-2008/1
_exptl_crystal_colour yellow
_exptl_crystal_density_diffrn 1.496
_exptl_crystal_density_method 'not measured'
_exptl_crystal_description block
_exptl_crystal_F_000 300
_exptl_crystal_size_max 0.25
_exptl_crystal_size_mid 0.24
_exptl_crystal_size_min 0.22
_refine_diff_density_max 3.501
_refine_diff_density_min -1.223
_refine_diff_density_rms 0.183
_refine_ls_extinction_method none
_refine_ls_goodness_of_fit_ref 1.121
_refine_ls_hydrogen_treatment constr
_refine_ls_matrix_type full
_refine_ls_number_parameters 134
_refine_ls_number_reflns 2914
_refine_ls_number_restraints 0
_refine_ls_restrained_S_all 1.121
_refine_ls_R_factor_all 0.0604
_refine_ls_R_factor_gt 0.0556
_refine_ls_shift/su_max 0.000
_refine_ls_shift/su_mean 0.000
_refine_ls_structure_factor_coef Fsqd
_refine_ls_weighting_details 'calc w=1/[\s^2^(Fo^2^)+(0.0497P)^2^+6.9991P] where P=(Fo^2^+2Fc^2^)/3'
_refine_ls_weighting_scheme calc
_refine_ls_wR_factor_gt 0.1441
_refine_ls_wR_factor_ref 0.1467
_reflns_number_gt 2689
_reflns_number_total 2914
_reflns_threshold_expression >2sigma(I)
_cod_data_source_file om400980e_si_002.cif
_cod_data_source_block 4a
_cod_original_sg_symbol_H-M P-1
_cod_database_code 4082498

loop_
_symmetry_equiv_pos_as_xyz
'x, y, z'
'-x, -y, -z'

loop_
_atom_site_label
_atom_site_type_symbol
_atom_site_fract_x
_atom_site_fract_y
_atom_site_fract_z
_atom_site_U_iso_or_equiv
_atom_site_adp_type
_atom_site_occupancy
_atom_site_symmetry_multiplicity
_atom_site_calc_flag
_atom_site_refinement_flags
Pd1 Pd 0.0000 1.0000 0.5000 0.00873(16) Uani 1 2 d S
Cl1 Cl -0.22274(17) 0.77782(16) 0.50093(12) 0.0161(3) Uani 1 1 d .
P1 P 0.13840(18) 0.80178(17) 0.39514(13) 0.0147(3) Uani 1 1 d .
C1 C -0.0120(7) 0.6230(7) 0.2833(5) 0.0168(10) Uani 1 1 d .
H1 H -0.0822 0.5574 0.3302 0.020 Uiso 1 1 calc R
C2 C 0.0946(8) 0.4972(8) 0.2234(6) 0.0228(12) Uani 1 1 d .
H2A H 0.0106 0.4035 0.1670 0.027 Uiso 1 1 calc R
H2B H 0.1651 0.4457 0.2895 0.027 Uiso 1 1 calc R
C3 C 0.2211(8) 0.5783(8) 0.1494(6) 0.0222(12) Uani 1 1 d .
H3A H 0.1496 0.6044 0.0718 0.027 Uiso 1 1 calc R
H3B H 0.2944 0.4927 0.1272 0.027 Uiso 1 1 calc R
C4 C 0.3456(8) 0.7471(8) 0.2217(6) 0.0238(12) Uani 1 1 d .
H4A H 0.4368 0.7155 0.2872 0.029 Uiso 1 1 calc R
H4B H 0.4054 0.7985 0.1640 0.029 Uiso 1 1 calc R
C5 C 0.2525(8) 0.8861(7) 0.2824(5) 0.0176(11) Uani 1 1 d .
H5 H 0.3452 0.9827 0.3287 0.021 Uiso 1 1 calc R
C6 C 0.1121(9) 0.9628(8) 0.1897(6) 0.0234(12) Uani 1 1 d .
H6A H 0.1702 1.0113 0.1300 0.028 Uiso 1 1 calc R
H6B H 0.0737 1.0584 0.2368 0.028 Uiso 1 1 calc R
C7 C -0.0571(8) 0.8336(8) 0.1145(5) 0.0225(12) Uani 1 1 d .
H7A H -0.1466 0.9009 0.0770 0.027 Uiso 1 1 calc R
H7B H -0.0255 0.7631 0.0464 0.027 Uiso 1 1 calc R
C8 C -0.1425(8) 0.7099(8) 0.1904(5) 0.0212(11) Uani 1 1 d .
H8A H -0.2259 0.6183 0.1314 0.025 Uiso 1 1 calc R
H8B H -0.2112 0.7753 0.2377 0.025 Uiso 1 1 calc R
C9 C 0.2954(7) 0.7092(7) 0.5065(5) 0.0152(10) Uani 1 1 d .
H9A H 0.2626 0.5835 0.4916 0.018 Uiso 1 1 calc R
H9B H 0.4137 0.7351 0.4922 0.018 Uiso 1 1 calc R
C10 C 0.3023(7) 0.7791(7) 0.6458(5) 0.0184(11) Uani 1 1 d .
H10A H 0.3360 0.9048 0.6608 0.022 Uiso 1 1 calc R
H10B H 0.1837 0.7541 0.6598 0.022 Uiso 1 1 calc R
C11 C 0.4325(8) 0.7010(7) 0.7395(5) 0.0188(11) Uani 1 1 d .
H11A H 0.5514 0.7262 0.7260 0.023 Uiso 1 1 calc R
H11B H 0.3991 0.5753 0.7248 0.023 Uiso 1 1 calc R
C12 C 0.4367(9) 0.7710(9) 0.8748(6) 0.0279(13) Uani 1 1 d .
H12A H 0.4735 0.8950 0.8906 0.042 Uiso 1 1 calc R
H12B H 0.5197 0.7170 0.9305 0.042 Uiso 1 1 calc R
H12C H 0.3196 0.7454 0.8889 0.042 Uiso 1 1 calc R

loop_
_atom_site_aniso_label
_atom_site_aniso_U_11
_atom_site_aniso_U_22
_atom_site_aniso_U_33
_atom_site_aniso_U_23
_atom_site_aniso_U_13
_atom_site_aniso_U_12
Pd1 0.0090(3) 0.0067(3) 0.0104(3) 0.00203(18) 0.00165(18) 0.00123(18)
Cl1 0.0158(6) 0.0116(6) 0.0205(6) 0.0008(5) 0.0065(5) -0.0023(4)
P1 0.0160(7) 0.0127(6) 0.0161(7) 0.0018(5) 0.0047(5) 0.0034(5)
C1 0.020(3) 0.014(2) 0.016(2) 0.003(2) 0.004(2) 0.001(2)
C2 0.029(3) 0.016(3) 0.023(3) -0.001(2) 0.006(2) 0.006(2)
C3 0.027(3) 0.021(3) 0.019(3) -0.003(2) 0.008(2) 0.006(2)
C4 0.024(3) 0.028(3) 0.023(3) 0.005(2) 0.011(2) 0.009(2)
C5 0.020(3) 0.017(3) 0.016(3) 0.003(2) 0.005(2) 0.002(2)
C6 0.031(3) 0.019(3) 0.021(3) 0.007(2) 0.006(2) 0.004(2)
C7 0.028(3) 0.023(3) 0.017(3) 0.006(2) 0.004(2) 0.008(2)
C8 0.022(3) 0.022(3) 0.019(3) 0.002(2) 0.002(2) 0.004(2)
C9 0.016(2) 0.013(2) 0.018(3) 0.0042(19) 0.003(2) 0.0074(19)
C10 0.016(3) 0.014(2) 0.024(3) 0.005(2) 0.001(2) 0.003(2)
C11 0.017(3) 0.018(3) 0.021(3) 0.006(2) 0.002(2) 0.003(2)
C12 0.029(3) 0.033(3) 0.019(3) 0.007(2) -0.002(2) 0.006(3)

loop_
_atom_type_symbol
_atom_type_description
_atom_type_scat_dispersion_real
_atom_type_scat_dispersion_imag
_atom_type_scat_source
C C 0.0033 0.0016 'International Tables Vol C Tables 4.2.6.8 and 6.1.1.4'
H H 0.0000 0.0000 'International Tables Vol C Tables 4.2.6.8 and 6.1.1.4'
Cl Cl 0.1484 0.1585 'International Tables Vol C Tables 4.2.6.8 and 6.1.1.4'
P P 0.1023 0.0942 'International Tables Vol C Tables 4.2.6.8 and 6.1.1.4'
Pd Pd -0.9988 1.0072 'International Tables Vol C Tables 4.2.6.8 and 6.1.1.4'

loop_
_geom_angle_atom_site_label_1
_geom_angle_atom_site_label_2
_geom_angle_atom_site_label_3
_geom_angle
_geom_angle_site_symmetry_1
_geom_angle_site_symmetry_3
Cl1 Pd1 Cl1 179.999(1) . 2_576
Cl1 Pd1 P1 89.81(5) . .
Cl1 Pd1 P1 90.19(5) 2_576 .
Cl1 Pd1 P1 90.19(5) . 2_576
Cl1 Pd1 P1 89.81(5) 2_576 2_576
P1 Pd1 P1 179.999(1) . 2_576
C9 P1 C5 108.9(3) . .
C9 P1 C1 108.7(2) . .
C5 P1 C1 96.5(3) . .
C9 P1 Pd1 110.44(18) . .
C5 P1 Pd1 115.67(19) . .
C1 P1 Pd1 115.76(19) . .
C2 C1 C8 115.8(5) . .
C2 C1 P1 111.0(4) . .
C8 C1 P1 106.3(4) . .
C2 C1 H1 107.8 . .
C8 C1 H1 107.8 . .
P1 C1 H1 107.8 . .
C1 C2 C3 115.8(5) . .
C1 C2 H2A 108.3 . .
C3 C2 H2A 108.3 . .
C1 C2 H2B 108.3 . .
C3 C2 H2B 108.3 . .
H2A C2 H2B 107.4 . .
C2 C3 C4 114.3(5) . .
C2 C3 H3A 108.7 . .
C4 C3 H3A 108.7 . .
C2 C3 H3B 108.7 . .
C4 C3 H3B 108.7 . .
H3A C3 H3B 107.6 . .
C5 C4 C3 115.4(5) . .
C5 C4 H4A 108.4 . .
C3 C4 H4A 108.4 . .
C5 C4 H4B 108.4 . .
C3 C4 H4B 108.4 . .
H4A C4 H4B 107.5 . .
C4 C5 C6 115.5(5) . .
C4 C5 P1 111.6(4) . .
C6 C5 P1 106.6(4) . .
C4 C5 H5 107.6 . .
C6 C5 H5 107.6 . .
P1 C5 H5 107.6 . .
C5 C6 C7 116.2(5) . .
C5 C6 H6A 108.2 . .
C7 C6 H6A 108.2 . .
C5 C6 H6B 108.2 . .
C7 C6 H6B 108.2 . .
H6A C6 H6B 107.4 . .
C8 C7 C6 116.1(5) . .
C8 C7 H7A 108.3 . .
C6 C7 H7A 108.3 . .
C8 C7 H7B 108.3 . .
C6 C7 H7B 108.3 . .
H7A C7 H7B 107.4 . .
C7 C8 C1 116.4(5) . .
C7 C8 H8A 108.2 . .
C1 C8 H8A 108.2 . .
C7 C8 H8B 108.2 . .
C1 C8 H8B 108.2 . .
H8A C8 H8B 107.3 . .
C10 C9 P1 113.3(4) . .
C10 C9 H9A 108.9 . .
P1 C9 H9A 108.9 . .
C10 C9 H9B 108.9 . .
P1 C9 H9B 108.9 . .
H9A C9 H9B 107.7 . .
C11 C10 C9 113.5(5) . .
C11 C10 H10A 108.9 . .
C9 C10 H10A 108.9 . .
C11 C10 H10B 108.9 . .
C9 C10 H10B 108.9 . .
H10A C10 H10B 107.7 . .
C10 C11 C12 112.5(5) . .
C10 C11 H11A 109.1 . .
C12 C11 H11A 109.1 . .
C10 C11 H11B 109.1 . .
C12 C11 H11B 109.1 . .
H11A C11 H11B 107.8 . .
C11 C12 H12A 109.5 . .
C11 C12 H12B 109.5 . .
H12A C12 H12B 109.5 . .
C11 C12 H12C 109.5 . .
H12A C12 H12C 109.5 . .
H12B C12 H12C 109.5 . .

loop_
_geom_bond_atom_site_label_1
_geom_bond_atom_site_label_2
_geom_bond_distance
_geom_bond_site_symmetry_2
Pd1 Cl1 2.3082(12) .
Pd1 Cl1 2.3082(12) 2_576
Pd1 P1 2.3221(13) .
Pd1 P1 2.3221(13) 2_576
P1 C9 1.810(5) .
P1 C5 1.829(6) .
P1 C1 1.838(6) .
C1 C2 1.537(8) .
C1 C8 1.552(8) .
C1 H1 0.9800 .
C2 C3 1.546(9) .
C2 H2A 0.9700 .
C2 H2B 0.9700 .
C3 C4 1.550(9) .
C3 H3A 0.9700 .
C3 H3B 0.9700 .
C4 C5 1.539(8) .
C4 H4A 0.9700 .
C4 H4B 0.9700 .
C5 C6 1.549(8) .
C5 H5 0.9800 .
C6 C7 1.557(9) .
C6 H6A 0.9700 .
C6 H6B 0.9700 .
C7 C8 1.545(8) .
C7 H7A 0.9700 .
C7 H7B 0.9700 .
C8 H8A 0.9700 .
C8 H8B 0.9700 .
C9 C10 1.554(8) .
C9 H9A 0.9700 .
C9 H9B 0.9700 .
C10 C11 1.516(7) .
C10 H10A 0.9700 .
C10 H10B 0.9700 .
C11 C12 1.519(8) .
C11 H11A 0.9700 .
C11 H11B 0.9700 .
C12 H12A 0.9600 .
C12 H12B 0.9600 .
C12 H12C 0.9600 .

loop_
_geom_torsion_atom_site_label_1
_geom_torsion_atom_site_label_2
_geom_torsion_atom_site_label_3
_geom_torsion_atom_site_label_4
_geom_torsion
_geom_torsion_site_symmetry_1
Cl1 Pd1 P1 C9 -89.9(2) .
Cl1 Pd1 P1 C9 90.1(2) 2_576
Cl1 Pd1 P1 C5 145.9(2) .
Cl1 Pd1 P1 C5 -34.1(2) 2_576
Cl1 Pd1 P1 C1 34.1(2) .
Cl1 Pd1 P1 C1 -145.9(2) 2_576
C9 P1 C1 C2 -53.1(5) .
C5 P1 C1 C2 59.4(4) .
Pd1 P1 C1 C2 -178.0(3) .
C9 P1 C1 C8 -179.8(4) .
C5 P1 C1 C8 -67.4(4) .
Pd1 P1 C1 C8 55.2(4) .
C8 C1 C2 C3 61.8(7) .
P1 C1 C2 C3 -59.6(6) .
C1 C2 C3 C4 49.7(7) .
C2 C3 C4 C5 -49.1(7) .
C3 C4 C5 C6 -62.8(7) .
C3 C4 C5 P1 59.1(6) .
C9 P1 C5 C4 52.9(5) .
C1 P1 C5 C4 -59.5(4) .
Pd1 P1 C5 C4 177.9(3) .
C9 P1 C5 C6 179.8(4) .
C1 P1 C5 C6 67.5(4) .
Pd1 P1 C5 C6 -55.2(4) .
C4 C5 C6 C7 65.1(7) .
P1 C5 C6 C7 -59.5(6) .
C5 C6 C7 C8 43.8(7) .
C6 C7 C8 C1 -43.9(7) .
C2 C1 C8 C7 -64.4(7) .
P1 C1 C8 C7 59.5(6) .
C5 P1 C9 C10 128.7(4) .
C1 P1 C9 C10 -127.3(4) .
Pd1 P1 C9 C10 0.7(4) .
P1 C9 C10 C11 179.5(4) .
C9 C10 C11 C12 -179.9(5) .
